data_7243196
loop_
_publ_author_name
'Kusumoto, Sotaro'
'Sugimoto, Akira'
'Kosumi, Daisuke'
'Kim, Yang'
'Sekine, Yoshihiro'
'Nakamura, Masaaki'
'Hayami, Shinya'

_publ_section_title
;
 A plastically bendable and polar organic crystal
;
_journal_issue 33
_journal_name_full CrystEngComm
_journal_page_first 5560
_journal_page_last 5563
_journal_paper_doi 10.1039/D1CE00724F
_journal_volume 23
_journal_year 2021
_chemical_formula_moiety 'C8 H5 Cl3 O'
_chemical_formula_sum 'C8 H5 Cl3 O'
_chemical_formula_weight 223.47
_space_group_crystal_system monoclinic
_space_group_IT_number 7
_space_group_name_Hall 'P -2yc'
_space_group_name_H-M_alt 'P 1 c 1'
_atom_sites_solution_hydrogens geom
_atom_sites_solution_primary dual
_audit_creation_date 2021-05-12
_audit_creation_method
;
Olex2 1.3
(compiled 2020.11.12 svn.r5f609507 for OlexSys, GUI svn.r6272)
;
_cell_angle_alpha 90
_cell_angle_beta 97.392(19)
_cell_angle_gamma 90
_cell_formula_units_Z 2
_cell_length_a 3.6879(8)
_cell_length_b 11.923(2)
_cell_length_c 9.1300(18)
_cell_measurement_reflns_used 2106
_cell_measurement_temperature 150
_cell_measurement_theta_max 29.7890
_cell_measurement_theta_min 2.7570
_cell_volume 398.12(14)
_computing_cell_refinement 'CrysAlisPro 1.171.41.95a (Rigaku OD, 2021)'
_computing_data_collection 'CrysAlisPro 1.171.41.95a (Rigaku OD, 2021)'
_computing_data_reduction 'CrysAlisPro 1.171.41.95a (Rigaku OD, 2021)'
_computing_molecular_graphics 'Olex2 1.3 (Dolomanov et al., 2009)'
_computing_publication_material 'Olex2 1.3 (Dolomanov et al., 2009)'
_computing_structure_refinement 'SHELXL 2018/3 (Sheldrick, 2015)'
_computing_structure_solution 'SHELXT  (Sheldrick, 2015)'
_diffrn_ambient_temperature 150
_diffrn_detector 'Hybrid Pixel Array Detector'
_diffrn_detector_area_resol_mean 10.0000
_diffrn_measured_fraction_theta_full 0.993
_diffrn_measured_fraction_theta_max 0.994
_diffrn_measurement_details
;
List of Runs (angles in degrees, time in seconds):

  # Type    Start    End  Width  t~exp~   \w     \q     \k     \f   Frames
--------------------------------------------------------------------------
  1  \w    -16.00  64.00   0.50   45.00    --   20.00  54.00-120.00  160
  2  \w     69.00 109.00   0.50   45.00    --   20.00  54.00-120.00   80
  3  \w    -74.00  62.00   0.50   45.00    --   20.00  54.00   0.00  272
  4  \w     77.00 103.00   0.50   45.00    --   20.00  54.00   0.00   52
  5  \w    -24.00   1.00   0.50   45.00    --   20.00  54.00  90.00   50
  6  \w     23.00  54.00   0.50   45.00    --   20.00  54.00  90.00   62
  7  \w    -66.00 -41.00   0.50   45.00    --   20.00  54.00-180.00   50
  8  \w      8.00  33.00   0.50   45.00    --   20.00  54.00-180.00   50
  9  \w     74.00  99.00   0.50   45.00    --   20.00  54.00-180.00   50
 10  \w    -73.00 -35.00   0.50   45.00    --   20.00  54.00 -90.00   76
 11  \w    -72.00 -45.00   0.50   45.00    --   20.00  54.00-120.00   54
;
_diffrn_measurement_device 'two-circle diffractometer'
_diffrn_measurement_device_type 'XtaLAB Mini II'
_diffrn_measurement_method '\w scans'
_diffrn_orient_matrix_type 'CrysAlisPro convention (1999,Acta A55,543-557)'
_diffrn_orient_matrix_UB_11 0.0293397000
_diffrn_orient_matrix_UB_12 -0.0578285000
_diffrn_orient_matrix_UB_13 -0.0126198000
_diffrn_orient_matrix_UB_21 0.0248537000
_diffrn_orient_matrix_UB_22 -0.0096258000
_diffrn_orient_matrix_UB_23 0.0773430000
_diffrn_orient_matrix_UB_31 -0.1899316000
_diffrn_orient_matrix_UB_32 -0.0101405000
_diffrn_orient_matrix_UB_33 -0.0020983000
_diffrn_radiation_monochromator graphite
_diffrn_radiation_probe x-ray
_diffrn_radiation_type 'Mo K\a'
_diffrn_radiation_wavelength 0.71073
_diffrn_reflns_av_R_equivalents 0.0510
_diffrn_reflns_av_unetI/netI 0.0532
_diffrn_reflns_Laue_measured_fraction_full 0.993
_diffrn_reflns_Laue_measured_fraction_max 0.994
_diffrn_reflns_limit_h_max 4
_diffrn_reflns_limit_h_min -4
_diffrn_reflns_limit_k_max 14
_diffrn_reflns_limit_k_min -14
_diffrn_reflns_limit_l_max 11
_diffrn_reflns_limit_l_min -11
_diffrn_reflns_number 2421
_diffrn_reflns_point_group_measured_fraction_full 0.868
_diffrn_reflns_point_group_measured_fraction_max 0.855
_diffrn_reflns_theta_full 25.242
_diffrn_reflns_theta_max 26.364
_diffrn_reflns_theta_min 2.825
_diffrn_source 'fine-focus sealed X-ray tube'
_diffrn_source_type 'Rigaku (Mo) X-ray Source'
_exptl_absorpt_coefficient_mu 1.086
_exptl_absorpt_correction_T_max 0.913
_exptl_absorpt_correction_T_min 0.711
_exptl_absorpt_correction_type analytical
_exptl_absorpt_process_details
;
CrysAlisPro 1.171.41.95a (Rigaku Oxford Diffraction, 2021)
Analytical numeric absorption correction using a multifaceted crystal
model based on expressions derived by R.C. Clark & J.S. Reid.
(Clark, R. C. & Reid, J. S. (1995). Acta Cryst. A51, 887-897)
Empirical absorption correction using spherical harmonics,
implemented in SCALE3 ABSPACK scaling algorithm.
;
_exptl_crystal_colour 'clear colourless'
_exptl_crystal_colour_lustre clear
_exptl_crystal_colour_primary colourless
_exptl_crystal_density_diffrn 1.864
_exptl_crystal_description plate
_exptl_crystal_F_000 224
_exptl_crystal_size_max 0.502
_exptl_crystal_size_mid 0.197
_exptl_crystal_size_min 0.092
_refine_diff_density_max 0.362
_refine_diff_density_min -0.437
_refine_diff_density_rms 0.088
_refine_ls_abs_structure_details
;
 Flack x determined using 524 quotients [(I+)-(I-)]/[(I+)+(I-)]
 (Parsons, Flack and Wagner, Acta Cryst. B69 (2013) 249-259).
;
_refine_ls_abs_structure_Flack 0.09(14)
_refine_ls_extinction_method none
_refine_ls_goodness_of_fit_ref 1.044
_refine_ls_hydrogen_treatment constr
_refine_ls_matrix_type full
_refine_ls_number_parameters 110
_refine_ls_number_reflns 1403
_refine_ls_number_restraints 2
_refine_ls_restrained_S_all 1.043
_refine_ls_R_factor_all 0.0427
_refine_ls_R_factor_gt 0.0414
_refine_ls_shift/su_max 0.000
_refine_ls_shift/su_mean 0.000
_refine_ls_structure_factor_coef Fsqd
_refine_ls_weighting_details 'w=1/[\s^2^(Fo^2^)+(0.0655P)^2^] where P=(Fo^2^+2Fc^2^)/3'
_refine_ls_weighting_scheme calc
_refine_ls_wR_factor_gt 0.1016
_refine_ls_wR_factor_ref 0.1022
_reflns_Friedel_coverage 0.707
_reflns_Friedel_fraction_full 0.740
_reflns_Friedel_fraction_max 0.715
_reflns_number_gt 1329
_reflns_number_total 1403
_reflns_threshold_expression 'I > 2\s(I)'
_cod_data_source_file d1ce00724f1.cif
_cod_data_source_block 201226cl3acetophenon_autored
_cod_depositor_comments 'Adding full bibliography for 7243196.cif.'
_cod_original_cell_volume 398.13(14)
_cod_database_code 7243196
_shelx_shelxl_version_number 2018/3
_chemical_oxdiff_formula 'Cl C O'
_chemical_oxdiff_usercomment -120
_shelx_space_group_comment
;
The symmetry employed for this shelxl refinement is uniquely defined
by the following loop, which should always be used as a source of
symmetry information in preference to the above space-group names.
They are only intended as comments.
;
_reflns_odcompleteness_completeness 99.31
_reflns_odcompleteness_iscentric 1
_reflns_odcompleteness_theta 26.32
_olex2_refinement_description
;
1. Fixed Uiso
 At 1.2 times of:
  All C(H) groups
 At 1.5 times of:
  All C(H,H,H) groups
2.a Aromatic/amide H refined with riding coordinates:
 C2(H2), C3(H3)
2.b Idealised Me refined as rotating group:
 C8(H8A,H8B,H8C)
;
_olex2_submission_special_instructions 'No special instructions were received'
_oxdiff_exptl_absorpt_empirical_details
;
Empirical correction (ABSPACK) includes:
- Absorption correction using spherical harmonics
- Frame scaling
;
_oxdiff_exptl_absorpt_empirical_full_max 1.964
_oxdiff_exptl_absorpt_empirical_full_min 0.545

loop_
_space_group_symop_operation_xyz
'x, y, z'
'x, -y, z+1/2'

loop_
_atom_site_label
_atom_site_type_symbol
_atom_site_fract_x
_atom_site_fract_y
_atom_site_fract_z
_atom_site_U_iso_or_equiv
_atom_site_adp_type
_atom_site_occupancy
_atom_site_site_symmetry_order
_atom_site_calc_flag
_atom_site_refinement_flags_posn
_atom_site_refinement_flags_adp
_atom_site_refinement_flags_occupancy
_atom_site_disorder_assembly
_atom_site_disorder_group
Cl01 Cl 0.2204(3) 0.58230(11) 0.44442(16) 0.0266(3) Uani 1 1 d . . . . .
Cl02 Cl 0.9035(4) 0.84251(12) 0.85104(16) 0.0291(3) Uani 1 1 d . . . . .
Cl03 Cl 0.5691(4) 0.61672(11) 0.75749(16) 0.0300(4) Uani 1 1 d . . . . .
O004 O 0.0944(15) 0.8540(4) 0.1808(5) 0.0377(11) Uani 1 1 d . . . . .
C1 C 0.4128(14) 0.7904(4) 0.3930(6) 0.0214(12) Uani 1 1 d . . . . .
C7 C 0.2743(15) 0.7808(5) 0.2359(6) 0.0244(12) Uani 1 1 d . . . . .
C5 C 0.5670(15) 0.7210(5) 0.6345(6) 0.0211(10) Uani 1 1 d . . . . .
C8 C 0.3794(18) 0.6861(5) 0.1494(7) 0.0314(13) Uani 1 1 d . . . . .
H8A H 0.181988 0.630562 0.138452 0.047 Uiso 1 1 calc R U . . .
H8B H 0.602467 0.651812 0.200105 0.047 Uiso 1 1 calc R U . . .
H8C H 0.424317 0.712423 0.051686 0.047 Uiso 1 1 calc R U . . .
C2 C 0.5462(16) 0.8918(5) 0.4403(7) 0.0258(12) Uani 1 1 d . . . . .
H2 H 0.530763 0.952878 0.372854 0.031 Uiso 1 1 calc R U . . .
C6 C 0.4181(14) 0.7061(4) 0.4933(6) 0.0200(10) Uani 1 1 d . . . . .
C4 C 0.7103(14) 0.8223(5) 0.6774(6) 0.0215(11) Uani 1 1 d . . . . .
C3 C 0.6993(16) 0.9080(5) 0.5797(6) 0.0244(11) Uani 1 1 d . . . . .
H3 H 0.799249 0.979043 0.609889 0.029 Uiso 1 1 calc R U . . .

loop_
_atom_site_aniso_label
_atom_site_aniso_U_11
_atom_site_aniso_U_22
_atom_site_aniso_U_33
_atom_site_aniso_U_23
_atom_site_aniso_U_13
_atom_site_aniso_U_12
Cl01 0.0358(7) 0.0170(6) 0.0267(7) -0.0030(5) 0.0029(5) -0.0042(6)
Cl02 0.0368(7) 0.0289(7) 0.0194(7) -0.0048(5) -0.0044(5) 0.0024(6)
Cl03 0.0461(9) 0.0213(7) 0.0221(7) 0.0052(6) 0.0029(6) 0.0000(6)
O004 0.056(3) 0.030(2) 0.023(2) 0.0005(19) -0.010(2) 0.015(2)
C1 0.027(3) 0.018(3) 0.020(3) 0.001(2) 0.004(2) 0.003(2)
C7 0.029(3) 0.021(3) 0.022(3) -0.002(2) 0.000(2) -0.003(2)
C5 0.027(2) 0.019(2) 0.018(3) 0.003(2) 0.003(2) 0.003(2)
C8 0.036(3) 0.035(3) 0.023(3) -0.002(3) 0.004(2) 0.002(3)
C2 0.035(3) 0.019(3) 0.023(3) 0.001(2) 0.002(2) -0.001(2)
C6 0.023(3) 0.016(2) 0.020(2) -0.003(2) 0.003(2) 0.000(2)
C4 0.022(3) 0.023(3) 0.019(3) -0.001(2) 0.000(2) 0.003(2)
C3 0.032(3) 0.017(2) 0.024(3) 0.000(2) 0.001(2) -0.002(2)

loop_
_atom_type_symbol
_atom_type_description
_atom_type_scat_dispersion_real
_atom_type_scat_dispersion_imag
_atom_type_scat_source
C C 0.0033 0.0016 'International Tables Vol C Tables 4.2.6.8 and 6.1.1.4'
H H 0.0000 0.0000 'International Tables Vol C Tables 4.2.6.8 and 6.1.1.4'
Cl Cl 0.1484 0.1585 'International Tables Vol C Tables 4.2.6.8 and 6.1.1.4'
O O 0.0106 0.0060 'International Tables Vol C Tables 4.2.6.8 and 6.1.1.4'

loop_
_exptl_crystal_face_index_h
_exptl_crystal_face_index_k
_exptl_crystal_face_index_l
_exptl_crystal_face_perp_dist
0 3 -13 0.0860
0 -17 1 0.0396
5 0 -1 0.3768
0 17 -1 0.0210
-5 2 1 0.1136
0 -3 13 0.0742
5 3 -1 0.3651

loop_
_geom_angle_atom_site_label_1
_geom_angle_atom_site_label_2
_geom_angle_atom_site_label_3
_geom_angle
_geom_angle_site_symmetry_1
_geom_angle_site_symmetry_3
_geom_angle_publ_flag
C2 C1 C7 116.6(5) . . ?
C2 C1 C6 118.2(5) . . ?
C6 C1 C7 125.2(5) . . ?
O004 C7 C1 118.1(5) . . ?
O004 C7 C8 121.3(6) . . ?
C8 C7 C1 120.5(5) . . ?
C6 C5 Cl03 120.7(5) . . ?
C6 C5 C4 119.4(5) . . ?
C4 C5 Cl03 120.0(5) . . ?
C7 C8 H8A 109.5 . . ?
C7 C8 H8B 109.5 . . ?
C7 C8 H8C 109.5 . . ?
H8A C8 H8B 109.5 . . ?
H8A C8 H8C 109.5 . . ?
H8B C8 H8C 109.5 . . ?
C1 C2 H2 119.2 . . ?
C3 C2 C1 121.5(5) . . ?
C3 C2 H2 119.2 . . ?
C1 C6 Cl01 120.2(4) . . ?
C5 C6 Cl01 118.7(4) . . ?
C5 C6 C1 121.1(5) . . ?
C5 C4 Cl02 120.4(5) . . ?
C3 C4 Cl02 119.3(5) . . ?
C3 C4 C5 120.3(6) . . ?
C2 C3 C4 119.4(5) . . ?
C2 C3 H3 120.3 . . ?
C4 C3 H3 120.3 . . ?

loop_
_geom_bond_atom_site_label_1
_geom_bond_atom_site_label_2
_geom_bond_distance
_geom_bond_site_symmetry_2
_geom_bond_publ_flag
Cl01 C6 1.681(5) . ?
Cl02 C4 1.670(6) . ?
Cl03 C5 1.675(5) . ?
O004 C7 1.170(7) . ?
C1 C7 1.464(8) . ?
C1 C2 1.355(8) . ?
C1 C6 1.358(8) . ?
C7 C8 1.459(8) . ?
C5 C6 1.346(8) . ?
C5 C4 1.355(8) . ?
C8 H8A 0.9800 . ?
C8 H8B 0.9800 . ?
C8 H8C 0.9800 . ?
C2 H2 0.9500 . ?
C2 C3 1.339(9) . ?
C4 C3 1.354(8) . ?
C3 H3 0.9500 . ?

loop_
_geom_torsion_atom_site_label_1
_geom_torsion_atom_site_label_2
_geom_torsion_atom_site_label_3
_geom_torsion_atom_site_label_4
_geom_torsion
_geom_torsion_site_symmetry_1
_geom_torsion_site_symmetry_2
_geom_torsion_site_symmetry_3
_geom_torsion_site_symmetry_4
_geom_torsion_publ_flag
Cl02 C4 C3 C2 179.7(4) . . . . ?
Cl03 C5 C6 Cl01 2.2(7) . . . . ?
Cl03 C5 C6 C1 179.5(4) . . . . ?
Cl03 C5 C4 Cl02 2.3(7) . . . . ?
Cl03 C5 C4 C3 -177.9(4) . . . . ?
C1 C2 C3 C4 -2.3(9) . . . . ?
C7 C1 C2 C3 -176.0(5) . . . . ?
C7 C1 C6 Cl01 -5.9(8) . . . . ?
C7 C1 C6 C5 176.8(5) . . . . ?
C5 C4 C3 C2 -0.1(9) . . . . ?
C2 C1 C7 O004 -43.0(8) . . . . ?
C2 C1 C7 C8 133.0(6) . . . . ?
C2 C1 C6 Cl01 174.2(4) . . . . ?
C2 C1 C6 C5 -3.1(8) . . . . ?
C6 C1 C7 O004 137.2(6) . . . . ?
C6 C1 C7 C8 -46.9(8) . . . . ?
C6 C1 C2 C3 3.9(9) . . . . ?
C6 C5 C4 Cl02 -178.9(4) . . . . ?
C6 C5 C4 C3 0.9(8) . . . . ?
C4 C5 C6 Cl01 -176.6(4) . . . . ?
C4 C5 C6 C1 0.8(8) . . . . ?

loop_
_exptl_oxdiff_crystal_face_indexfrac_h
_exptl_oxdiff_crystal_face_indexfrac_k
_exptl_oxdiff_crystal_face_indexfrac_l
_exptl_oxdiff_crystal_face_x
_exptl_oxdiff_crystal_face_y
_exptl_oxdiff_crystal_face_z
-0.0074 2.7428 -12.5857 -0.0000 -1.0000 -0.0000
-0.2956 -16.7683 0.6274 0.9531 0.2026 0.2249
5.2000 -0.1598 -1.2044 0.1770 0.0376 -0.9835
-0.1458 16.7853 -0.5253 -0.9683 -0.2058 -0.1414
-5.1774 1.5347 1.1534 -0.2552 -0.0542 0.9654
-0.1975 -2.8558 12.6271 0.0000 0.9992 0.0400
5.1197 2.7445 -0.6737 0.0000 0.0487 -0.9988
